data_7235486
loop_
_publ_author_name
'Simond, Damien'
'Clifford, Sarah E.'
'Vieira, Andreia F.'
'Besnard, C\'eline'
'Williams, Alan F.'

_publ_section_title
;
 An octahedral aluminium(iii) complex as a three-fold node for
 supramolecular heterometallic self-assemblies: solution and solid state
 chemistry
;
_journal_issue 32
_journal_name_full 'RSC Adv.'
_journal_page_first 16686
_journal_paper_doi 10.1039/C4RA00575A
_journal_volume 4
_journal_year 2014
_chemical_absolute_configuration unk
_chemical_formula_moiety 'C33 H36 Al N3 O6, H2 O'
_chemical_formula_sum 'C33 H38 Al N3 O7'
_chemical_formula_weight 615.64
_space_group_crystal_system monoclinic
_space_group_IT_number 5
_space_group_name_Hall 'C 2y'
_space_group_name_H-M_alt 'C 1 2 1'
_atom_sites_solution_hydrogens mixed
_atom_sites_solution_primary direct
_audit_creation_date 2014-01-09
_audit_creation_method
;
Olex2 1.2-beta
(compiled 2013.12.10 svn.r2850 for OlexSys, GUI svn.r4736)
;
_cell_angle_alpha 90
_cell_angle_beta 117.959(8)
_cell_angle_gamma 90
_cell_formula_units_Z 4
_cell_length_a 21.656(6)
_cell_length_b 8.050(5)
_cell_length_c 21.087(8)
_cell_measurement_reflns_used 17131
_cell_measurement_temperature 293
_cell_measurement_theta_max 25
_cell_measurement_theta_min 5
_cell_volume 3247(3)
_computing_molecular_graphics 'Olex2 (Dolomanov et al., 2009)'
_computing_publication_material 'Olex2 (Dolomanov et al., 2009)'
_computing_structure_refinement 'ShelXL (Sheldrick, 2008)'
_computing_structure_solution 'ShelXS (Sheldrick, 2008)'
_diffrn_ambient_temperature 293(2)
_diffrn_measured_fraction_theta_full 0.988
_diffrn_measured_fraction_theta_max 0.973
_diffrn_measurement_device Area
_diffrn_measurement_device_type 'Stoe IPDS'
_diffrn_measurement_method \w
_diffrn_radiation_monochromator graphite
_diffrn_radiation_type MoK\a
_diffrn_radiation_wavelength 0.71073
_diffrn_reflns_av_R_equivalents 0.0590
_diffrn_reflns_av_unetI/netI 0.0549
_diffrn_reflns_Laue_measured_fraction_full 0.988
_diffrn_reflns_Laue_measured_fraction_max 0.973
_diffrn_reflns_limit_h_max 26
_diffrn_reflns_limit_h_min -26
_diffrn_reflns_limit_k_max 9
_diffrn_reflns_limit_k_min -9
_diffrn_reflns_limit_l_max 25
_diffrn_reflns_limit_l_min -25
_diffrn_reflns_number 21705
_diffrn_reflns_point_group_measured_fraction_full 0.991
_diffrn_reflns_point_group_measured_fraction_max 0.976
_diffrn_reflns_theta_full 25.242
_diffrn_reflns_theta_max 25.730
_diffrn_reflns_theta_min 5.065
_exptl_absorpt_coefficient_mu 0.113
_exptl_absorpt_correction_T_max 0.99
_exptl_absorpt_correction_T_min 0.62
_exptl_absorpt_correction_type multi-scan
_exptl_absorpt_process_details 'XDS (Kabsch, 1993)'
_exptl_crystal_colour_primary colourless
_exptl_crystal_density_diffrn 1.259
_exptl_crystal_density_method 'not measured'
_exptl_crystal_description platelet
_exptl_crystal_F_000 1304
_exptl_crystal_size_max 0.300
_exptl_crystal_size_mid 0.200
_exptl_crystal_size_min 0.080
_refine_diff_density_max 0.159
_refine_diff_density_min -0.350
_refine_diff_density_rms 0.044
_refine_ls_abs_structure_details
;
 Refined as an inversion twin.
;
_refine_ls_abs_structure_Flack 0.2(3)
_refine_ls_extinction_method none
_refine_ls_goodness_of_fit_ref 1.067
_refine_ls_hydrogen_treatment mixed
_refine_ls_matrix_type full
_refine_ls_number_parameters 407
_refine_ls_number_reflns 6051
_refine_ls_number_restraints 1
_refine_ls_restrained_S_all 1.067
_refine_ls_R_factor_all 0.0575
_refine_ls_R_factor_gt 0.0469
_refine_ls_shift/su_max 0.000
_refine_ls_shift/su_mean 0.000
_refine_ls_structure_factor_coef Fsqd
_refine_ls_weighting_details 'w=1/[\s^2^(Fo^2^)+(0.0597P)^2^+0.6143P] where P=(Fo^2^+2Fc^2^)/3'
_refine_ls_weighting_scheme calc
_refine_ls_wR_factor_gt 0.1132
_refine_ls_wR_factor_ref 0.1214
_reflns_Friedel_coverage 0.864
_reflns_Friedel_fraction_full 0.994
_reflns_Friedel_fraction_max 0.979
_reflns_number_gt 5137
_reflns_number_total 6051
_reflns_threshold_expression 'I > 2\s(I)'
_cod_data_source_file c4ra00575a2.cif
_cod_data_source_block daahl
_cod_database_code 7235486
_shelxl_version_number 2013-4
_shelx_space_group_comment
;
The symmetry employed for this shelxl refinement is uniquely defined
by the following loop, which should always be used as a source of
symmetry information in preference to the above space-group names.
They are only intended as comments.
;
_olex2_refinement_description
;
1. Fixed Uiso
 At 1.2 times of:
  All C(H) groups, All C(H,H) groups
 At 1.5 times of:
  All C(H,H,H) groups, All O(H,H) groups
2.a Free rotating group:
 O44(H44A,H44B)
2.b Secondary CH2 refined with riding coordinates:
 C9(H9A,H9B), C19(H19A,H19B), C33(H33A,H33B)
2.c Aromatic/amide H refined with riding coordinates:
 C11(H11), C12(H12), C14(H14), C15(H15), C21(H21), C22(H22), C24(H24),
 C25(H25), C35(H35), C36(H36), C38(H38), C39(H39)
2.d Idealised Me refined as rotating group:
 C4(H4A,H4B,H4C), C8(H8A,H8B,H8C), C28(H28A,H28B,H28C), C29(H29A,H29B,H29C),
 C42(H42A,H42B,H42C), C43(H43A,H43B,H43C)
;

loop_
_space_group_symop_operation_xyz
'x, y, z'
'-x, y, -z'
'x+1/2, y+1/2, z'
'-x+1/2, y+1/2, -z'

loop_
_atom_site_label
_atom_site_type_symbol
_atom_site_fract_x
_atom_site_fract_y
_atom_site_fract_z
_atom_site_U_iso_or_equiv
_atom_site_adp_type
_atom_site_occupancy
_atom_site_site_symmetry_order
_atom_site_calc_flag
_atom_site_refinement_flags_posn
Al1 Al 0.57933(5) 0.05619(14) 0.35894(5) 0.0414(2) Uani 1 1 d .
O2 O 0.57129(14) 0.2615(3) 0.39608(13) 0.0504(6) Uani 1 1 d .
C3 C 0.6099(2) 0.3273(5) 0.45744(19) 0.0467(8) Uani 1 1 d .
C4 C 0.5858(3) 0.4975(6) 0.4664(3) 0.0753(14) Uani 1 1 d .
H4A H 0.6102 0.5807 0.4542 0.113 Uiso 1 1 calc GR
H4B H 0.5953 0.5122 0.5153 0.113 Uiso 1 1 calc GR
H4C H 0.5364 0.5079 0.4353 0.113 Uiso 1 1 calc GR
C5 C 0.66923(18) 0.2494(5) 0.51275(18) 0.0456(8) Uani 1 1 d .
C6 C 0.68605(18) 0.0861(6) 0.50529(18) 0.0480(9) Uani 1 1 d .
O7 O 0.65448(14) -0.0014(4) 0.44812(14) 0.0543(7) Uani 1 1 d .
C8 C 0.7433(3) -0.0064(8) 0.5673(2) 0.0853(18) Uani 1 1 d .
H8A H 0.7879 0.0387 0.5770 0.128 Uiso 1 1 calc GR
H8B H 0.7415 -0.1219 0.5553 0.128 Uiso 1 1 calc GR
H8C H 0.7368 0.0053 0.6091 0.128 Uiso 1 1 calc GR
C9 C 0.7155(2) 0.3409(6) 0.5827(2) 0.0587(11) Uani 1 1 d .
H9A H 0.7640 0.3156 0.5963 0.070 Uiso 1 1 calc R
H9B H 0.7092 0.4594 0.5735 0.070 Uiso 1 1 calc R
C10 C 0.70265(19) 0.3014(4) 0.64550(19) 0.0435(8) Uani 1 1 d .
C11 C 0.63621(19) 0.2649(5) 0.6378(2) 0.0467(8) Uani 1 1 d .
H11 H 0.5977 0.2622 0.5924 0.056 Uiso 1 1 calc R
C12 C 0.6280(2) 0.2330(5) 0.6978(2) 0.0526(9) Uani 1 1 d .
H12 H 0.5833 0.2097 0.6912 0.063 Uiso 1 1 calc R
N13 N 0.6799(2) 0.2338(5) 0.7639(2) 0.0664(10) Uani 1 1 d .
C14 C 0.7436(3) 0.2668(7) 0.7711(2) 0.0751(14) Uani 1 1 d .
H14 H 0.7811 0.2670 0.8172 0.090 Uiso 1 1 calc R
C15 C 0.7573(2) 0.3008(6) 0.7141(2) 0.0593(11) Uani 1 1 d .
H15 H 0.8027 0.3226 0.7223 0.071 Uiso 1 1 calc R
O16 O 0.58348(13) -0.1558(3) 0.32252(14) 0.0509(6) Uani 1 1 d .
C17 C 0.5334(2) -0.2620(5) 0.2952(2) 0.0520(9) Uani 1 1 d .
C18 C 0.4724(2) -0.2579(5) 0.3051(2) 0.0579(10) Uani 1 1 d .
C19 C 0.4128(3) -0.3822(5) 0.2648(3) 0.0742(14) Uani 1 1 d .
H19A H 0.4325 -0.4843 0.2576 0.089 Uiso 1 1 calc R
H19B H 0.3907 -0.4079 0.2943 0.089 Uiso 1 1 calc R
C20 C 0.3571(2) -0.3193(5) 0.1919(3) 0.0605(11) Uani 1 1 d .
C21 C 0.3276(3) -0.1646(6) 0.1824(3) 0.0744(13) Uani 1 1 d .
H21 H 0.3432 -0.0920 0.2211 0.089 Uiso 1 1 calc R
C22 C 0.2758(3) -0.1147(7) 0.1171(3) 0.0834(16) Uani 1 1 d .
H22 H 0.2570 -0.0094 0.1143 0.100 Uiso 1 1 calc R
N23 N 0.2503(3) -0.2044(7) 0.0577(3) 0.0926(14) Uani 1 1 d .
C24 C 0.2796(4) -0.3545(10) 0.0665(4) 0.106(2) Uani 1 1 d .
H24 H 0.2641 -0.4222 0.0261 0.127 Uiso 1 1 calc R
C25 C 0.3309(3) -0.4172(7) 0.1303(4) 0.0893(16) Uani 1 1 d .
H25 H 0.3479 -0.5242 0.1323 0.107 Uiso 1 1 calc R
C26 C 0.4700(2) -0.1521(5) 0.3562(2) 0.0542(10) Uani 1 1 d .
O27 O 0.51396(14) -0.0335(4) 0.38619(15) 0.0528(7) Uani 1 1 d .
C28 C 0.4173(3) -0.1729(7) 0.3845(3) 0.0841(16) Uani 1 1 d .
H28A H 0.3711 -0.1503 0.3467 0.126 Uiso 1 1 calc GR
H28B H 0.4282 -0.0968 0.4234 0.126 Uiso 1 1 calc GR
H28C H 0.4193 -0.2846 0.4013 0.126 Uiso 1 1 calc GR
C29 C 0.5453(3) -0.4022(6) 0.2551(3) 0.0781(14) Uani 1 1 d .
H29A H 0.5071 -0.4073 0.2073 0.117 Uiso 1 1 calc GR
H29B H 0.5482 -0.5050 0.2795 0.117 Uiso 1 1 calc GR
H29C H 0.5881 -0.3837 0.2531 0.117 Uiso 1 1 calc GR
O30 O 0.50511(12) 0.1189(3) 0.26960(12) 0.0424(6) Uani 1 1 d .
C31 C 0.50528(18) 0.1409(4) 0.20989(18) 0.0411(7) Uani 1 1 d .
C32 C 0.5674(2) 0.1614(5) 0.2030(2) 0.0462(8) Uani 1 1 d .
C33 C 0.5635(3) 0.1772(6) 0.1291(2) 0.0605(11) Uani 1 1 d .
H33A H 0.5171 0.2151 0.0951 0.073 Uiso 1 1 calc R
H33B H 0.5966 0.2613 0.1313 0.073 Uiso 1 1 calc R
C34 C 0.5787(2) 0.0198(6) 0.1017(2) 0.0566(10) Uani 1 1 d .
C35 C 0.6138(3) 0.0210(8) 0.0601(3) 0.0791(15) Uani 1 1 d .
H35 H 0.6289 0.1200 0.0493 0.095 Uiso 1 1 calc R
C36 C 0.6252(4) -0.1307(11) 0.0356(3) 0.097(2) Uani 1 1 d .
H36 H 0.6496 -0.1284 0.0092 0.117 Uiso 1 1 calc R
N37 N 0.6046(3) -0.2764(8) 0.0462(2) 0.0925(16) Uani 1 1 d .
C38 C 0.5704(3) -0.2745(8) 0.0842(3) 0.0831(15) Uani 1 1 d .
H38 H 0.5539 -0.3754 0.0917 0.100 Uiso 1 1 calc R
C39 C 0.5572(3) -0.1345(6) 0.1134(3) 0.0690(12) Uani 1 1 d .
H39 H 0.5341 -0.1434 0.1409 0.083 Uiso 1 1 calc R
C40 C 0.6333(2) 0.1692(5) 0.2653(2) 0.0490(9) Uani 1 1 d .
O41 O 0.64357(13) 0.1405(3) 0.32891(14) 0.0498(6) Uani 1 1 d .
C42 C 0.6985(3) 0.2205(7) 0.2602(3) 0.0732(13) Uani 1 1 d .
H42A H 0.7028 0.1532 0.2249 0.110 Uiso 1 1 calc GR
H42B H 0.7389 0.2054 0.3059 0.110 Uiso 1 1 calc GR
H42C H 0.6948 0.3352 0.2464 0.110 Uiso 1 1 calc GR
C43 C 0.4333(2) 0.1481(7) 0.1459(2) 0.0617(11) Uani 1 1 d .
H43A H 0.4256 0.0501 0.1171 0.093 Uiso 1 1 calc GR
H43B H 0.4298 0.2446 0.1176 0.093 Uiso 1 1 calc GR
H43C H 0.3987 0.1539 0.1622 0.093 Uiso 1 1 calc GR
O44 O 0.4021(4) 0.4200(10) 0.0204(5) 0.177(3) Uani 1 1 d .
H44A H 0.4109 0.5037 0.0015 0.265 Uiso 1 1 d G
H44B H 0.3628 0.4335 0.0196 0.265 Uiso 1 1 d G

loop_
_atom_site_aniso_label
_atom_site_aniso_U_11
_atom_site_aniso_U_22
_atom_site_aniso_U_33
_atom_site_aniso_U_23
_atom_site_aniso_U_13
_atom_site_aniso_U_12
Al1 0.0384(5) 0.0481(5) 0.0361(5) -0.0033(4) 0.0160(4) 0.0071(4)
O2 0.0544(15) 0.0549(15) 0.0361(13) -0.0038(11) 0.0162(11) 0.0141(13)
C3 0.054(2) 0.047(2) 0.0402(18) -0.0029(16) 0.0230(17) 0.0002(17)
C4 0.110(4) 0.055(2) 0.062(3) -0.009(2) 0.041(3) 0.014(3)
C5 0.0417(18) 0.063(2) 0.0355(17) -0.0065(17) 0.0207(15) -0.0085(17)
C6 0.0343(17) 0.074(3) 0.0367(17) -0.0008(17) 0.0174(14) 0.0080(17)
O7 0.0509(15) 0.0636(17) 0.0408(14) -0.0026(12) 0.0152(12) 0.0212(13)
C8 0.069(3) 0.130(5) 0.042(2) 0.003(3) 0.014(2) 0.052(3)
C9 0.055(2) 0.079(3) 0.046(2) -0.011(2) 0.0271(18) -0.027(2)
C10 0.0447(19) 0.0452(19) 0.0392(18) -0.0079(14) 0.0186(15) -0.0080(15)
C11 0.0403(19) 0.055(2) 0.0451(19) -0.0039(17) 0.0201(16) -0.0077(17)
C12 0.058(2) 0.050(2) 0.062(2) -0.0073(19) 0.038(2) -0.0100(18)
N13 0.091(3) 0.059(2) 0.059(2) -0.0035(17) 0.042(2) -0.015(2)
C14 0.071(3) 0.102(4) 0.039(2) -0.001(2) 0.015(2) -0.017(3)
C15 0.045(2) 0.081(3) 0.044(2) -0.004(2) 0.0145(17) -0.014(2)
O16 0.0490(14) 0.0481(14) 0.0531(15) -0.0052(12) 0.0218(12) 0.0048(12)
C17 0.057(2) 0.0415(19) 0.050(2) 0.0077(17) 0.0187(18) 0.0053(18)
C18 0.060(2) 0.0423(19) 0.069(3) 0.0165(19) 0.028(2) 0.0025(18)
C19 0.076(3) 0.042(2) 0.099(4) 0.013(2) 0.037(3) -0.010(2)
C20 0.059(2) 0.040(2) 0.083(3) -0.001(2) 0.034(2) -0.0134(18)
C21 0.085(3) 0.045(2) 0.075(3) -0.008(2) 0.022(3) -0.003(2)
C22 0.091(4) 0.057(3) 0.083(4) -0.009(3) 0.025(3) -0.008(3)
N23 0.099(3) 0.083(3) 0.082(3) -0.006(2) 0.031(3) -0.010(3)
C24 0.115(5) 0.103(5) 0.085(4) -0.034(4) 0.034(4) -0.016(4)
C25 0.097(4) 0.063(3) 0.110(4) -0.021(3) 0.050(4) 0.000(3)
C26 0.053(2) 0.051(2) 0.060(2) 0.023(2) 0.0284(19) 0.0119(19)
O27 0.0517(15) 0.0629(17) 0.0481(15) 0.0099(13) 0.0270(13) 0.0131(13)
C28 0.085(3) 0.088(4) 0.106(4) 0.023(3) 0.067(3) 0.003(3)
C29 0.100(4) 0.047(3) 0.087(3) -0.012(2) 0.044(3) -0.002(2)
O30 0.0383(12) 0.0540(14) 0.0353(12) -0.0011(11) 0.0176(10) 0.0028(10)
C31 0.0472(19) 0.0341(17) 0.0405(18) -0.0025(14) 0.0194(15) 0.0059(15)
C32 0.055(2) 0.0416(18) 0.050(2) 0.0000(16) 0.0312(18) 0.0024(17)
C33 0.073(3) 0.061(2) 0.059(3) 0.013(2) 0.041(2) 0.009(2)
C34 0.051(2) 0.078(3) 0.0407(19) 0.0046(19) 0.0214(17) 0.013(2)
C35 0.090(3) 0.105(4) 0.057(3) 0.010(3) 0.047(3) 0.022(3)
C36 0.101(4) 0.145(6) 0.058(3) -0.004(4) 0.046(3) 0.041(4)
N37 0.095(3) 0.107(4) 0.060(3) -0.023(3) 0.023(2) 0.030(3)
C38 0.080(3) 0.080(3) 0.080(3) -0.017(3) 0.031(3) 0.011(3)
C39 0.070(3) 0.070(3) 0.073(3) -0.003(2) 0.039(2) 0.009(2)
C40 0.051(2) 0.0413(18) 0.062(2) -0.0080(17) 0.0330(19) -0.0034(16)
O41 0.0422(14) 0.0597(16) 0.0469(15) -0.0098(12) 0.0204(11) -0.0027(12)
C42 0.060(3) 0.085(3) 0.086(3) -0.002(3) 0.044(3) -0.008(2)
C43 0.053(2) 0.084(3) 0.043(2) 0.005(2) 0.0172(18) 0.013(2)
O44 0.181(7) 0.141(6) 0.190(7) 0.060(5) 0.071(6) 0.010(5)

loop_
_atom_type_symbol
_atom_type_description
_atom_type_scat_dispersion_real
_atom_type_scat_dispersion_imag
_atom_type_scat_source
C C 0.0033 0.0016 'International Tables Vol C Tables 4.2.6.8 and 6.1.1.4'
H H 0.0000 0.0000 'International Tables Vol C Tables 4.2.6.8 and 6.1.1.4'
Al Al 0.0645 0.0514 'International Tables Vol C Tables 4.2.6.8 and 6.1.1.4'
N N 0.0061 0.0033 'International Tables Vol C Tables 4.2.6.8 and 6.1.1.4'
O O 0.0106 0.0060 'International Tables Vol C Tables 4.2.6.8 and 6.1.1.4'

loop_
_geom_angle_atom_site_label_1
_geom_angle_atom_site_label_2
_geom_angle_atom_site_label_3
_geom_angle
O2 Al1 O7 90.34(12)
O2 Al1 O16 176.81(14)
O2 Al1 O27 88.89(13)
O2 Al1 O30 88.77(12)
O2 Al1 O41 92.87(13)
O7 Al1 O16 90.00(12)
O7 Al1 O27 91.26(14)
O7 Al1 O30 178.57(15)
O7 Al1 O41 89.76(13)
O16 Al1 O27 87.93(13)
O16 Al1 O41 90.31(13)
O27 Al1 O41 177.96(14)
O30 Al1 O16 90.95(12)
O30 Al1 O27 89.83(12)
O30 Al1 O41 89.18(11)
C3 O2 Al1 130.0(2)
O2 C3 C4 113.6(3)
O2 C3 C5 124.1(3)
C5 C3 C4 122.2(4)
C3 C4 H4A 109.5
C3 C4 H4B 109.5
C3 C4 H4C 109.5
H4A C4 H4B 109.5
H4A C4 H4C 109.5
H4B C4 H4C 109.5
C3 C5 C9 120.9(4)
C6 C5 C3 120.7(3)
C6 C5 C9 118.4(4)
C5 C6 C8 121.3(4)
O7 C6 C5 124.9(3)
O7 C6 C8 113.7(4)
C6 O7 Al1 129.4(3)
C6 C8 H8A 109.5
C6 C8 H8B 109.5
C6 C8 H8C 109.5
H8A C8 H8B 109.5
H8A C8 H8C 109.5
H8B C8 H8C 109.5
C5 C9 H9A 108.3
C5 C9 H9B 108.3
H9A C9 H9B 107.4
C10 C9 C5 115.9(3)
C10 C9 H9A 108.3
C10 C9 H9B 108.3
C11 C10 C9 123.0(3)
C15 C10 C9 120.1(3)
C15 C10 C11 116.9(3)
C10 C11 H11 120.0
C12 C11 C10 119.9(3)
C12 C11 H11 120.0
C11 C12 H12 118.2
N13 C12 C11 123.7(4)
N13 C12 H12 118.2
C12 N13 C14 116.3(4)
N13 C14 H14 117.8
N13 C14 C15 124.4(4)
C15 C14 H14 117.8
C10 C15 C14 118.7(4)
C10 C15 H15 120.6
C14 C15 H15 120.6
C17 O16 Al1 126.2(2)
O16 C17 C18 124.2(4)
O16 C17 C29 114.8(4)
C18 C17 C29 120.8(4)
C17 C18 C19 119.8(4)
C26 C18 C17 119.9(4)
C26 C18 C19 120.0(4)
C18 C19 H19A 108.8
C18 C19 H19B 108.8
H19A C19 H19B 107.7
C20 C19 C18 113.8(3)
C20 C19 H19A 108.8
C20 C19 H19B 108.8
C21 C20 C19 122.8(4)
C21 C20 C25 114.8(5)
C25 C20 C19 122.3(4)
C20 C21 H21 119.3
C22 C21 C20 121.4(5)
C22 C21 H21 119.3
C21 C22 H22 117.4
N23 C22 C21 125.1(5)
N23 C22 H22 117.4
C22 N23 C24 113.7(5)
N23 C24 H24 117.3
N23 C24 C25 125.4(6)
C25 C24 H24 117.3
C20 C25 H25 120.2
C24 C25 C20 119.6(5)
C24 C25 H25 120.2
C18 C26 C28 122.8(4)
O27 C26 C18 123.1(4)
O27 C26 C28 114.0(4)
C26 O27 Al1 128.2(3)
C26 C28 H28A 109.5
C26 C28 H28B 109.5
C26 C28 H28C 109.5
H28A C28 H28B 109.5
H28A C28 H28C 109.5
H28B C28 H28C 109.5
C17 C29 H29A 109.5
C17 C29 H29B 109.5
C17 C29 H29C 109.5
H29A C29 H29B 109.5
H29A C29 H29C 109.5
H29B C29 H29C 109.5
C31 O30 Al1 129.0(2)
O30 C31 C32 123.8(3)
O30 C31 C43 114.1(3)
C32 C31 C43 122.1(3)
C31 C32 C33 120.7(3)
C40 C32 C31 119.8(3)
C40 C32 C33 119.6(3)
C32 C33 H33A 108.8
C32 C33 H33B 108.8
H33A C33 H33B 107.6
C34 C33 C32 114.0(3)
C34 C33 H33A 108.8
C34 C33 H33B 108.8
C35 C34 C33 121.1(4)
C39 C34 C33 122.6(4)
C39 C34 C35 116.2(4)
C34 C35 H35 121.0
C36 C35 C34 117.9(6)
C36 C35 H35 121.0
C35 C36 H36 117.0
N37 C36 C35 125.9(5)
N37 C36 H36 117.0
C36 N37 C38 115.2(5)
N37 C38 H38 117.5
N37 C38 C39 125.0(6)
C39 C38 H38 117.5
C34 C39 H39 120.2
C38 C39 C34 119.7(5)
C38 C39 H39 120.2
C32 C40 C42 120.6(4)
O41 C40 C32 124.9(3)
O41 C40 C42 114.5(4)
C40 O41 Al1 128.4(2)
C40 C42 H42A 109.5
C40 C42 H42B 109.5
C40 C42 H42C 109.5
H42A C42 H42B 109.5
H42A C42 H42C 109.5
H42B C42 H42C 109.5
C31 C43 H43A 109.5
C31 C43 H43B 109.5
C31 C43 H43C 109.5
H43A C43 H43B 109.5
H43A C43 H43C 109.5
H43B C43 H43C 109.5
H44A O44 H44B 109.4

loop_
_geom_bond_atom_site_label_1
_geom_bond_atom_site_label_2
_geom_bond_distance
Al1 O2 1.871(3)
Al1 O7 1.879(3)
Al1 O16 1.891(3)
Al1 O27 1.902(3)
Al1 O30 1.884(3)
Al1 O41 1.904(3)
O2 C3 1.281(4)
C3 C4 1.510(6)
C3 C5 1.413(5)
C4 H4A 0.9600
C4 H4B 0.9600
C4 H4C 0.9600
C5 C6 1.393(6)
C5 C9 1.528(5)
C6 O7 1.282(5)
C6 C8 1.511(5)
C8 H8A 0.9600
C8 H8B 0.9600
C8 H8C 0.9600
C9 H9A 0.9700
C9 H9B 0.9700
C9 C10 1.511(5)
C10 C11 1.401(5)
C10 C15 1.374(5)
C11 H11 0.9300
C11 C12 1.382(5)
C12 H12 0.9300
C12 N13 1.318(6)
N13 C14 1.341(7)
C14 H14 0.9300
C14 C15 1.395(6)
C15 H15 0.9300
O16 C17 1.286(5)
C17 C18 1.431(6)
C17 C29 1.503(6)
C18 C19 1.536(6)
C18 C26 1.394(6)
C19 H19A 0.9700
C19 H19B 0.9700
C19 C20 1.528(7)
C20 C21 1.371(6)
C20 C25 1.392(7)
C21 H21 0.9300
C21 C22 1.366(7)
C22 H22 0.9300
C22 N23 1.322(7)
N23 C24 1.336(9)
C24 H24 0.9300
C24 C25 1.379(9)
C25 H25 0.9300
C26 O27 1.286(5)
C26 C28 1.525(6)
C28 H28A 0.9600
C28 H28B 0.9600
C28 H28C 0.9600
C29 H29A 0.9600
C29 H29B 0.9600
C29 H29C 0.9600
O30 C31 1.273(4)
C31 C32 1.430(5)
C31 C43 1.511(5)
C32 C33 1.526(5)
C32 C40 1.418(6)
C33 H33A 0.9700
C33 H33B 0.9700
C33 C34 1.491(6)
C34 C35 1.405(6)
C34 C39 1.388(7)
C35 H35 0.9300
C35 C36 1.393(9)
C36 H36 0.9300
C36 N37 1.310(9)
N37 C38 1.321(8)
C38 H38 0.9300
C38 C39 1.377(7)
C39 H39 0.9300
C40 O41 1.273(5)
C40 C42 1.523(6)
C42 H42A 0.9600
C42 H42B 0.9600
C42 H42C 0.9600
C43 H43A 0.9600
C43 H43B 0.9600
C43 H43C 0.9600
O44 H44A 0.8497
O44 H44B 0.8497

loop_
_geom_hbond_atom_site_label_D
_geom_hbond_atom_site_label_H
_geom_hbond_atom_site_label_A
_geom_hbond_distance_DH
_geom_hbond_distance_HA
_geom_hbond_distance_DA
_geom_hbond_angle_DHA
_geom_hbond_site_symmetry_A
O44 H44A N37 0.85 1.99 2.789(9) 157.4 2_665

loop_
_geom_torsion_atom_site_label_1
_geom_torsion_atom_site_label_2
_geom_torsion_atom_site_label_3
_geom_torsion_atom_site_label_4
_geom_torsion
Al1 O2 C3 C4 179.5(3)
Al1 O2 C3 C5 -1.4(6)
Al1 O16 C17 C18 -17.9(5)
Al1 O16 C17 C29 166.4(3)
Al1 O30 C31 C32 -16.2(5)
Al1 O30 C31 C43 165.2(3)
O2 Al1 O7 C6 -5.2(3)
O2 Al1 O30 C31 116.7(3)
O2 C3 C5 C6 -5.4(6)
O2 C3 C5 C9 175.8(3)
C3 C5 C6 O7 5.8(5)
C3 C5 C6 C8 -171.8(4)
C3 C5 C9 C10 99.2(5)
C4 C3 C5 C6 173.7(4)
C4 C3 C5 C9 -5.1(6)
C5 C6 O7 Al1 0.7(5)
C5 C9 C10 C11 -34.1(6)
C5 C9 C10 C15 146.2(4)
C6 C5 C9 C10 -79.6(5)
O7 Al1 O2 C3 5.6(3)
O7 Al1 O16 C17 122.8(3)
C8 C6 O7 Al1 178.4(3)
C9 C5 C6 O7 -175.4(3)
C9 C5 C6 C8 7.0(5)
C9 C10 C11 C12 -178.7(4)
C9 C10 C15 C14 178.8(5)
C10 C11 C12 N13 -0.3(6)
C11 C10 C15 C14 -0.9(6)
C11 C12 N13 C14 -0.4(7)
C12 N13 C14 C15 0.6(8)
N13 C14 C15 C10 0.1(8)
C15 C10 C11 C12 1.0(6)
O16 Al1 O7 C6 178.0(3)
O16 Al1 O30 C31 -66.5(3)
O16 C17 C18 C19 174.8(4)
O16 C17 C18 C26 -11.2(6)
C17 C18 C19 C20 -90.6(5)
C17 C18 C26 O27 13.8(6)
C17 C18 C26 C28 -162.8(4)
C18 C19 C20 C21 -47.7(6)
C18 C19 C20 C25 134.2(5)
C18 C26 O27 Al1 12.9(5)
C19 C18 C26 O27 -172.2(4)
C19 C18 C26 C28 11.2(6)
C19 C20 C21 C22 -177.2(5)
C19 C20 C25 C24 178.7(5)
C20 C21 C22 N23 -1.7(10)
C21 C20 C25 C24 0.4(8)
C21 C22 N23 C24 0.7(10)
C22 N23 C24 C25 0.9(11)
N23 C24 C25 C20 -1.5(11)
C25 C20 C21 C22 1.0(8)
C26 C18 C19 C20 95.4(5)
O27 Al1 O2 C3 96.8(3)
O27 Al1 O7 C6 -94.1(3)
O27 Al1 O16 C17 31.6(3)
O27 Al1 O30 C31 -154.5(3)
C28 C26 O27 Al1 -170.3(3)
C29 C17 C18 C19 -9.7(6)
C29 C17 C18 C26 164.3(4)
O30 Al1 O2 C3 -173.3(3)
O30 Al1 O16 C17 -58.2(3)
O30 C31 C32 C33 176.5(3)
O30 C31 C32 C40 -4.4(5)
C31 C32 C33 C34 -99.0(4)
C31 C32 C40 O41 8.5(6)
C31 C32 C40 C42 -169.4(4)
C32 C33 C34 C35 -145.1(4)
C32 C33 C34 C39 37.2(6)
C32 C40 O41 Al1 7.9(6)
C33 C32 C40 O41 -172.4(4)
C33 C32 C40 C42 9.8(6)
C33 C34 C35 C36 -179.0(5)
C33 C34 C39 C38 177.3(5)
C34 C35 C36 N37 1.7(9)
C35 C34 C39 C38 -0.6(7)
C35 C36 N37 C38 -0.3(9)
C36 N37 C38 C39 -1.7(8)
N37 C38 C39 C34 2.1(8)
C39 C34 C35 C36 -1.1(7)
C40 C32 C33 C34 81.9(5)
O41 Al1 O2 C3 -84.2(3)
O41 Al1 O7 C6 87.7(3)
O41 Al1 O16 C17 -147.4(3)
O41 Al1 O30 C31 23.8(3)
C42 C40 O41 Al1 -174.2(3)
C43 C31 C32 C33 -5.1(5)
C43 C31 C32 C40 174.1(4)
